data_7232780
loop_
_publ_author_name
'Sheng, Donghai'
'Zhang, Ying'
'Han, Yang'
'Xu, Guang'
'Song, Qingxiang'
'Hu, Yanping'
'Liu, Xiangyun'
'Shan, Dongming'
'Cheng, Achao'

_publ_section_title
;
 A zinc(ii) metal--organic framework with high affinity for CO2 based on
 triazole and tetrazolyl benzene carboxylic acid
;
_journal_issue 24
_journal_name_full CrystEngComm
_journal_page_first 3679
_journal_paper_doi 10.1039/C9CE00513G
_journal_volume 21
_journal_year 2019
_chemical_formula_sum 'C21 H19 N12 O4 Zn2'
_chemical_formula_weight 634.22
_space_group_IT_number 12
_space_group_name_Hall '-C 2y'
_space_group_name_H-M_alt 'C 1 2/m 1'
_symmetry_space_group_name_Hall '-C 2y'
_symmetry_space_group_name_H-M 'C 1 2/m 1'
_atom_sites_solution_hydrogens geom
_atom_sites_solution_primary direct
_atom_sites_solution_secondary difmap
_audit_creation_method SHELXL-97
_audit_update_record
;
2018-08-30 deposited with the CCDC.    2019-05-14 downloaded from the CCDC.
;
_cell_angle_alpha 90.00
_cell_angle_beta 126.457(3)
_cell_angle_gamma 90.00
_cell_formula_units_Z 4
_cell_length_a 19.885(6)
_cell_length_b 21.893(6)
_cell_length_c 14.279(4)
_cell_measurement_temperature 273(2)
_cell_volume 5000(2)
_computing_structure_refinement 'SHELXL-97 (Sheldrick, 2008)'
_computing_structure_solution 'SHELXS-97 (Sheldrick, 2008)'
_diffrn_ambient_temperature 273(2)
_diffrn_measured_fraction_theta_full 0.996
_diffrn_measured_fraction_theta_max 0.996
_diffrn_radiation_monochromator graphite
_diffrn_radiation_source 'fine-focus sealed tube'
_diffrn_radiation_type MoK\a
_diffrn_radiation_wavelength 0.71073
_diffrn_reflns_av_R_equivalents 0.0257
_diffrn_reflns_av_sigmaI/netI 0.0351
_diffrn_reflns_limit_h_max 23
_diffrn_reflns_limit_h_min -16
_diffrn_reflns_limit_k_max 26
_diffrn_reflns_limit_k_min -26
_diffrn_reflns_limit_l_max 16
_diffrn_reflns_limit_l_min -17
_diffrn_reflns_number 12336
_diffrn_reflns_theta_full 25.20
_diffrn_reflns_theta_max 25.20
_diffrn_reflns_theta_min 1.58
_exptl_absorpt_coefficient_mu 0.987
_exptl_crystal_density_diffrn 0.843
_exptl_crystal_density_method 'not measured'
_exptl_crystal_F_000 1284
_refine_diff_density_max 0.924
_refine_diff_density_min -0.519
_refine_diff_density_rms 0.227
_refine_ls_extinction_method none
_refine_ls_goodness_of_fit_ref 1.226
_refine_ls_hydrogen_treatment mixed
_refine_ls_matrix_type full
_refine_ls_number_parameters 185
_refine_ls_number_reflns 4612
_refine_ls_number_restraints 0
_refine_ls_restrained_S_all 1.226
_refine_ls_R_factor_all 0.0680
_refine_ls_R_factor_gt 0.0548
_refine_ls_shift/su_max 2.953
_refine_ls_shift/su_mean 0.017
_refine_ls_structure_factor_coef Fsqd
_refine_ls_weighting_details 'calc w=1/[\s^2^(Fo^2^)+(0.1294P)^2^+5.9029P] where P=(Fo^2^+2Fc^2^)/3'
_refine_ls_weighting_scheme calc
_refine_ls_wR_factor_gt 0.2038
_refine_ls_wR_factor_ref 0.2144
_reflns_number_gt 3672
_reflns_number_total 4612
_reflns_threshold_expression >2sigma(I)
_cod_data_source_file c9ce00513g2.cif
_cod_data_source_block a40612a_0m
_cod_depositor_comments 'Adding full bibliography for 7232780.cif.'
_cod_original_cell_volume 5000(3)
_cod_database_code 7232780

loop_
_symmetry_equiv_pos_as_xyz
'x, y, z'
'-x, y, -z'
'x+1/2, y+1/2, z'
'-x+1/2, y+1/2, -z'
'-x, -y, -z'
'x, -y, z'
'-x+1/2, -y+1/2, -z'
'x+1/2, -y+1/2, z'

loop_
_atom_site_label
_atom_site_type_symbol
_atom_site_fract_x
_atom_site_fract_y
_atom_site_fract_z
_atom_site_U_iso_or_equiv
_atom_site_adp_type
_atom_site_occupancy
_atom_site_symmetry_multiplicity
_atom_site_calc_flag
_atom_site_refinement_flags
Zn1 Zn 0.47146(4) 0.5000 1.07753(5) 0.0257(2) Uani 1 2 d S
Zn2 Zn 0.5000 0.41618(3) 1.5000 0.0265(2) Uani 1 2 d S
N1 N 0.0977(3) 0.13634(18) 0.5521(3) 0.0429(10) Uani 1 1 d .
N2 N 0.1418(4) 0.1302(2) 0.5121(5) 0.0777(18) Uani 1 1 d .
N3 N 0.1992(4) 0.1745(3) 0.5585(6) 0.091(2) Uani 1 1 d .
N4 N 0.1255(3) 0.18345(19) 0.6260(4) 0.0487(11) Uani 1 1 d .
N5 N 0.4592(3) 0.5000 1.2092(4) 0.0290(11) Uani 1 2 d S
N6 N 0.4778(2) 0.46827(14) 1.3698(3) 0.0270(7) Uani 1 1 d .
O1 O 0.3905(2) 0.43404(16) 0.9679(3) 0.0477(9) Uani 1 1 d .
O2 O 0.4358(2) 0.43508(16) 0.8581(3) 0.0474(9) Uani 1 1 d .
C1 C 0.3917(3) 0.4145(2) 0.8864(4) 0.0370(11) Uani 1 1 d .
C2 C 0.3362(3) 0.3613(2) 0.8185(4) 0.0448(12) Uani 1 1 d .
C3 C 0.3296(4) 0.3401(3) 0.7217(5) 0.0636(17) Uani 1 1 d .
H3 H 0.3580 0.3603 0.6975 0.076 Uiso 1 1 calc R
C4 C 0.2905(4) 0.3316(3) 0.8493(5) 0.0663(18) Uani 1 1 d .
H4 H 0.2920 0.3460 0.9118 0.080 Uiso 1 1 calc R
C5 C 0.2430(4) 0.2814(3) 0.7887(5) 0.073(2) Uani 1 1 d .
H5 H 0.2137 0.2616 0.8119 0.088 Uiso 1 1 calc R
C6 C 0.2822(4) 0.2901(3) 0.6614(5) 0.074(2) Uani 1 1 d .
H6 H 0.2796 0.2764 0.5977 0.089 Uiso 1 1 calc R
C7 C 0.2378(4) 0.2596(2) 0.6935(5) 0.0536(14) Uani 1 1 d .
C8 C 0.1873(4) 0.2060(2) 0.6271(5) 0.0520(14) Uani 1 1 d .
C9 C 0.4657(3) 0.45130(18) 1.2725(3) 0.0300(9) Uani 1 1 d .
C10 C 0.4569(4) 0.3862(2) 1.2346(4) 0.0480(13) Uani 1 1 d .
H10A H 0.5094 0.3719 1.2540 0.072 Uiso 1 1 calc R
H10B H 0.4151 0.3834 1.1520 0.072 Uiso 1 1 calc R
H10C H 0.4406 0.3615 1.2736 0.072 Uiso 1 1 calc R
C11 C 0.2158(19) 0.5000 0.512(6) 0.62(7) Uani 1 2 d S
H11A H 0.1971 0.4705 0.5415 0.927 Uiso 0.50 1 calc PR
H11B H 0.1940 0.4897 0.4333 0.927 Uiso 0.50 1 calc PR
H11C H 0.1963 0.5398 0.5136 0.927 Uiso 0.50 1 calc PR
N7 N 0.3046(17) 0.5000 0.582(2) 0.236(9) Uani 1 2 d S

loop_
_atom_site_aniso_label
_atom_site_aniso_U_11
_atom_site_aniso_U_22
_atom_site_aniso_U_33
_atom_site_aniso_U_23
_atom_site_aniso_U_13
_atom_site_aniso_U_12
Zn1 0.0353(4) 0.0252(4) 0.0224(4) 0.000 0.0204(3) 0.000
Zn2 0.0400(4) 0.0209(4) 0.0262(4) 0.000 0.0239(3) 0.000
N1 0.059(3) 0.039(2) 0.044(2) -0.0126(18) 0.038(2) -0.0190(19)
N2 0.100(4) 0.077(4) 0.099(4) -0.056(3) 0.082(4) -0.055(3)
N3 0.120(5) 0.096(4) 0.119(5) -0.074(4) 0.105(4) -0.075(4)
N4 0.067(3) 0.043(2) 0.052(2) -0.0220(19) 0.044(2) -0.026(2)
N5 0.043(3) 0.027(2) 0.026(2) 0.000 0.026(2) 0.000
N6 0.0381(19) 0.0228(16) 0.0262(17) -0.0003(13) 0.0224(16) -0.0002(14)
O1 0.058(2) 0.0498(19) 0.0436(19) -0.0224(16) 0.0351(18) -0.0221(17)
O2 0.057(2) 0.0461(19) 0.049(2) -0.0160(16) 0.0366(19) -0.0232(17)
C1 0.039(3) 0.034(2) 0.032(2) -0.0047(18) 0.018(2) -0.0063(19)
C2 0.059(3) 0.043(3) 0.040(3) -0.014(2) 0.034(3) -0.018(2)
C3 0.092(4) 0.066(4) 0.068(4) -0.034(3) 0.067(4) -0.046(3)
C4 0.092(5) 0.074(4) 0.062(4) -0.037(3) 0.062(4) -0.046(3)
C5 0.109(5) 0.075(4) 0.079(4) -0.041(4) 0.080(4) -0.059(4)
C6 0.106(5) 0.085(4) 0.072(4) -0.048(4) 0.075(4) -0.060(4)
C7 0.074(4) 0.052(3) 0.054(3) -0.024(3) 0.049(3) -0.034(3)
C8 0.074(4) 0.051(3) 0.050(3) -0.020(2) 0.047(3) -0.030(3)
C9 0.042(2) 0.029(2) 0.028(2) -0.0021(18) 0.026(2) -0.0023(18)
C10 0.091(4) 0.030(2) 0.048(3) -0.005(2) 0.055(3) -0.007(2)
C11 0.13(2) 0.17(3) 1.06(15) 0.000 0.09(5) 0.000
N7 0.28(3) 0.171(17) 0.26(2) 0.000 0.16(2) 0.000

loop_
_atom_type_symbol
_atom_type_description
_atom_type_scat_dispersion_real
_atom_type_scat_dispersion_imag
_atom_type_scat_source
C C 0.0033 0.0016 'International Tables Vol C Tables 4.2.6.8 and 6.1.1.4'
H H 0.0000 0.0000 'International Tables Vol C Tables 4.2.6.8 and 6.1.1.4'
N N 0.0061 0.0033 'International Tables Vol C Tables 4.2.6.8 and 6.1.1.4'
O O 0.0106 0.0060 'International Tables Vol C Tables 4.2.6.8 and 6.1.1.4'
Zn Zn 0.2839 1.4301 'International Tables Vol C Tables 4.2.6.8 and 6.1.1.4'

loop_
_geom_angle_atom_site_label_1
_geom_angle_atom_site_label_2
_geom_angle_atom_site_label_3
_geom_angle
_geom_angle_site_symmetry_1
_geom_angle_site_symmetry_3
O1 Zn1 O1 90.5(2) . 6_565
O1 Zn1 N5 103.70(14) . .
O1 Zn1 N5 103.70(14) 6_565 .
O1 Zn1 O2 157.26(13) . 5_667
O1 Zn1 O2 86.72(16) 6_565 5_667
N5 Zn1 O2 98.87(14) . 5_667
O1 Zn1 O2 86.72(15) . 2_657
O1 Zn1 O2 157.27(13) 6_565 2_657
N5 Zn1 O2 98.87(14) . 2_657
O2 Zn1 O2 87.2(2) 5_667 2_657
O1 Zn1 Zn1 84.63(10) . 5_667
O1 Zn1 Zn1 84.63(10) 6_565 5_667
N5 Zn1 Zn1 167.97(15) . 5_667
O2 Zn1 Zn1 72.64(10) 5_667 5_667
O2 Zn1 Zn1 72.64(10) 2_657 5_667
N1 Zn2 N1 109.1(3) 7_557 8_556
N1 Zn2 N6 107.84(14) 7_557 2_658
N1 Zn2 N6 110.92(15) 8_556 2_658
N1 Zn2 N6 110.92(15) 7_557 .
N1 Zn2 N6 107.84(14) 8_556 .
N6 Zn2 N6 110.25(18) 2_658 .
N2 N1 N4 110.7(4) . .
N2 N1 Zn2 122.6(3) . 7_557
N4 N1 Zn2 126.7(3) . 7_557
N1 N2 N3 107.9(4) . .
C8 N3 N2 105.5(4) . .
C8 N4 N1 104.1(4) . .
C9 N5 C9 103.9(4) . 6_565
C9 N5 Zn1 127.0(2) . .
C9 N5 Zn1 127.0(2) 6_565 .
C9 N6 N6 106.4(2) . 6_565
C9 N6 Zn2 128.6(3) . .
N6 N6 Zn2 124.88(9) 6_565 .
C1 O1 Zn1 120.9(3) . .
C1 O2 Zn1 136.0(3) . 5_667
O2 C1 O1 125.6(4) . .
O2 C1 C2 117.5(4) . .
O1 C1 C2 116.9(4) . .
C4 C2 C3 118.0(4) . .
C4 C2 C1 122.0(4) . .
C3 C2 C1 120.0(4) . .
C6 C3 C2 121.0(5) . .
C5 C4 C2 120.8(5) . .
C4 C5 C7 121.1(5) . .
C3 C6 C7 121.1(5) . .
C6 C7 C5 117.9(4) . .
C6 C7 C8 119.9(4) . .
C5 C7 C8 122.2(4) . .
N4 C8 N3 111.8(4) . .
N4 C8 C7 125.7(5) . .
N3 C8 C7 122.5(5) . .
N6 C9 N5 111.6(4) . .
N6 C9 C10 124.0(4) . .
N5 C9 C10 124.3(4) . .

loop_
_geom_bond_atom_site_label_1
_geom_bond_atom_site_label_2
_geom_bond_distance
_geom_bond_site_symmetry_2
Zn1 O1 2.032(3) .
Zn1 O1 2.032(3) 6_565
Zn1 N5 2.034(5) .
Zn1 O2 2.062(3) 5_667
Zn1 O2 2.062(3) 2_657
Zn1 Zn1 3.0294(14) 5_667
Zn2 N1 1.982(4) 7_557
Zn2 N1 1.982(4) 8_556
Zn2 N6 1.994(3) 2_658
Zn2 N6 1.994(3) .
N1 N2 1.308(6) .
N1 N4 1.338(5) .
N1 Zn2 1.982(4) 7_557
N2 N3 1.335(6) .
N3 C8 1.330(7) .
N4 C8 1.316(6) .
N5 C9 1.354(5) .
N5 C9 1.354(5) 6_565
N6 C9 1.314(5) .
N6 N6 1.389(6) 6_565
O1 C1 1.254(6) .
O2 C1 1.247(6) .
O2 Zn1 2.062(3) 5_667
C1 C2 1.499(6) .
C2 C4 1.384(7) .
C2 C3 1.389(7) .
C3 C6 1.366(7) .
C4 C5 1.370(7) .
C5 C7 1.386(7) .
C6 C7 1.385(7) .
C7 C8 1.467(7) .
C9 C10 1.498(6) .
C11 N7 1.42(3) .
